data_7055179
loop_
_publ_author_name
'Li, Zhao'
'Chen, Xi'
'Yu, Fan'
'Su, Min'
'Zhang, Bi-quan'
'Li, Bao'
'Zhang, Tian-le'

_publ_section_title
;
 A porous framework based on tetrakis(4-pyridyloxymethyl)methane
 fine-tuned by metal ions: synthesis, crystal structures and adsorption
 properties
;
_journal_issue 2
_journal_name_full 'New J. Chem.'
_journal_page_first 1430
_journal_paper_doi 10.1039/C5NJ02002F
_journal_volume 40
_journal_year 2016
_chemical_formula_moiety 'C53 H48 Co2 N4 O16, 6(H20)'
_chemical_formula_sum 'C53 H60 Co2 N4 O22'
_chemical_formula_weight 1222.94
_space_group_crystal_system monoclinic
_space_group_IT_number 15
_space_group_name_Hall '-C 2yc'
_space_group_name_H-M_alt 'C 1 2/c 1'
_symmetry_space_group_name_Hall '-C 2yc'
_symmetry_space_group_name_H-M 'C 1 2/c 1'
_atom_sites_solution_hydrogens geom
_audit_creation_date 2015-11-06
_audit_creation_method
;
Olex2 1.2
(compiled 2015.09.30 svn.r3233 for OlexSys, GUI svn.r5103)
;
_audit_update_record
;
2015-11-17 deposited with the CCDC.
2015-11-20 downloaded from the CCDC.
;
_cell_angle_alpha 90
_cell_angle_beta 94.87(6)
_cell_angle_gamma 90
_cell_formula_units_Z 8
_cell_length_a 47.02(6)
_cell_length_b 10.770(7)
_cell_length_c 23.78(3)
_cell_measurement_reflns_used 117
_cell_measurement_temperature 296(2)
_cell_measurement_theta_max 61.22
_cell_measurement_theta_min 39.07
_cell_volume 11999(2)
_computing_data_collection 'Bruker APEX-II CCD'
_computing_molecular_graphics 'Olex2 (Dolomanov et al., 2009)'
_computing_publication_material 'Olex2 (Dolomanov et al., 2009)'
_computing_structure_refinement 'ShelXL (Sheldrick, 2015)'
_computing_structure_solution 'ShelXL (Sheldrick, 2015)'
_diffrn_ambient_temperature 296.15
_diffrn_measured_fraction_theta_full 0.965
_diffrn_measured_fraction_theta_max 0.958
_diffrn_measurement_device_type 'Bruker APEX-II CCD'
_diffrn_measurement_method '\f and \w scans'
_diffrn_radiation_monochromator graphite
_diffrn_radiation_type MoK\a
_diffrn_radiation_wavelength 0.710
_diffrn_reflns_av_R_equivalents 0.1471
_diffrn_reflns_av_unetI/netI 0.1169
_diffrn_reflns_laue_measured_fraction_full 0.965
_diffrn_reflns_laue_measured_fraction_max 0.958
_diffrn_reflns_limit_h_max 56
_diffrn_reflns_limit_h_min -56
_diffrn_reflns_limit_k_max 10
_diffrn_reflns_limit_k_min -12
_diffrn_reflns_limit_l_max 26
_diffrn_reflns_limit_l_min -28
_diffrn_reflns_number 34061
_diffrn_reflns_point_group_measured_fraction_full 0.965
_diffrn_reflns_point_group_measured_fraction_max 0.958
_diffrn_reflns_theta_full 25.214
_diffrn_reflns_theta_max 25.292
_diffrn_reflns_theta_min 0.868
_diffrn_standards_number 0
_exptl_absorpt_coefficient_mu 0.611
_exptl_absorpt_correction_type none
_exptl_crystal_colour RED
_exptl_crystal_density_diffrn 1.354
_exptl_crystal_description block
_exptl_crystal_F_000 4544
_exptl_crystal_size_max 0.2
_exptl_crystal_size_mid 0.2
_exptl_crystal_size_min 0.1
_refine_diff_density_max 0.993
_refine_diff_density_min -1.764
_refine_diff_density_rms 0.124
_refine_ls_extinction_method none
_refine_ls_goodness_of_fit_ref 0.980
_refine_ls_hydrogen_treatment constr
_refine_ls_matrix_type full
_refine_ls_number_parameters 676
_refine_ls_number_reflns 10487
_refine_ls_number_restraints 0
_refine_ls_restrained_S_all 0.980
_refine_ls_R_factor_all 0.1661
_refine_ls_R_factor_gt 0.0936
_refine_ls_shift/su_max 0.001
_refine_ls_shift/su_mean 0.000
_refine_ls_structure_factor_coef Fsqd
_refine_ls_weighting_details 'w=1/[\s^2^(Fo^2^)+(0.2000P)^2^] where P=(Fo^2^+2Fc^2^)/3'
_refine_ls_weighting_scheme calc
_refine_ls_wR_factor_gt 0.2455
_refine_ls_wR_factor_ref 0.3208
_reflns_Friedel_coverage 0.000
_reflns_number_gt 5341
_reflns_number_total 10487
_reflns_threshold_expression 'I > 2\s(I)'
_cod_data_source_file c5nj02002f2.cif
_cod_data_source_block COMPOUND1
_cod_depositor_comments 'Adding full bibliography for 7055179--7055181.cif.'
_cod_original_cell_volume 12000(23)
_cod_database_code 7055179
_shelx_space_group_comment
;
The symmetry employed for this shelxl refinement is uniquely defined
by the following loop, which should always be used as a source of
symmetry information in preference to the above space-group names.
They are only intended as comments.
;
_olex2_refinement_description
;
1. Fixed Uiso
 At 1.2 times of:
  All C(H) groups, All C(H,H) groups
2.a Secondary CH2 refined with riding coordinates:
 C24(H24A,H24B), C6(H6A,H6B), C12(H12A,H12B), C18(H18A,H18B)
2.b Aromatic/amide H refined with riding coordinates:
 C4(H4), C2(H2), C52(H52), C38(H38), C36(H36), C50(H50), C16(H16), C11(H11),
 C39(H39), C17(H17), C31(H31), C22(H22), C5(H5), C23(H23), C46(H46), C10(H10),
 C45(H45), C53(H53), C32(H32), C29(H29), C28(H28), C49(H49), C7(H7), C1(H1),
 C20(H20), C43(H43), C14(H14), C8(H8), C42(H42), C35(H35), C13(H13), C19(H19)
;
_shelx_shelxl_version_number 2014/7
_olex2_submission_special_instructions 'No special instructions were received'

loop_
_space_group_symop_operation_xyz
'x, y, z'
'-x, y, -z+1/2'
'x+1/2, y+1/2, z'
'-x+1/2, y+1/2, -z+1/2'
'-x, -y, -z'
'x, -y, z-1/2'
'-x+1/2, -y+1/2, -z'
'x+1/2, -y+1/2, z-1/2'

loop_
_atom_site_label
_atom_site_type_symbol
_atom_site_fract_x
_atom_site_fract_y
_atom_site_fract_z
_atom_site_U_iso_or_equiv
_atom_site_adp_type
_atom_site_occupancy
_atom_site_site_symmetry_order
_atom_site_calc_flag
_atom_site_refinement_flags_posn
Co1 Co 0.78453(3) 0.34792(9) 0.42515(5) 0.0558(4) Uani 1 1 d .
Co2 Co 0.49162(3) 0.16544(9) 0.43025(5) 0.0560(4) Uani 1 1 d .
O8 O 0.75190(11) 0.2021(5) 0.4189(2) 0.0526(13) Uani 1 1 d .
O12 O 0.98184(11) 1.1849(4) 0.5431(2) 0.0519(13) Uani 1 1 d .
O5 O 0.52262(13) 0.1274(5) 0.3769(3) 0.0646(15) Uani 1 1 d .
O2W O 0.76225(11) 0.4313(5) 0.4899(2) 0.0552(13) Uani 1 1 d .
O4 O 0.91870(12) 0.0004(4) 0.7572(2) 0.0577(14) Uani 1 1 d .
O1W O 0.47212(11) -0.0034(4) 0.4072(2) 0.0516(13) Uani 1 1 d .
O6 O 0.51211(13) -0.0561(5) 0.3360(3) 0.0681(16) Uani 1 1 d .
O3 O 0.90361(12) -0.2055(5) 0.6081(2) 0.0573(14) Uani 1 1 d .
O14 O 0.87741(14) 0.9972(6) 0.3773(2) 0.0719(18) Uani 1 1 d .
O7 O 0.74668(13) 0.3664(5) 0.3645(2) 0.0642(15) Uani 1 1 d .
O2 O 0.85324(12) -0.0906(4) 0.7424(2) 0.0519(13) Uani 1 1 d .
N2 N 0.80606(14) -0.2669(5) 0.8583(3) 0.0501(15) Uani 1 1 d .
O1 O 0.87379(11) 0.0856(4) 0.5998(2) 0.0505(12) Uani 1 1 d .
O10 O 0.80834(11) 0.5058(4) 0.4182(2) 0.0528(13) Uani 1 1 d .
O9 O 0.63826(12) 0.0569(6) 0.2606(2) 0.0657(16) Uani 1 1 d .
N3 N 0.96259(14) -0.3111(5) 0.4951(3) 0.0537(16) Uani 1 1 d .
O13 O 0.97147(12) 1.3601(4) 0.5002(2) 0.0543(13) Uani 1 1 d .
C37 C 0.66182(18) 0.1068(8) 0.2925(4) 0.060(2) Uani 1 1 d .
C4 C 0.86233(16) 0.2328(7) 0.5293(3) 0.0527(19) Uani 1 1 d .
H4 H 0.8812 0.2595 0.5325 0.063 Uiso 1 1 calc R
O11 O 0.7994(2) 0.6096(7) 0.4962(3) 0.120(4) Uani 1 1 d .
C2 C 0.82497(15) 0.1041(6) 0.5568(3) 0.0437(16) Uani 1 1 d .
H2 H 0.8183 0.0404 0.5785 0.052 Uiso 1 1 calc R
C52 C 0.91191(19) 1.0020(7) 0.4593(4) 0.065(2) Uani 1 1 d .
H52 H 0.9072 0.9216 0.4693 0.078 Uiso 1 1 calc R
C38 C 0.6761(2) 0.0437(8) 0.3362(4) 0.074(3) Uani 1 1 d .
H38 H 0.6695 -0.0335 0.3468 0.088 Uiso 1 1 calc R
N4 N 0.96597(14) 0.2285(5) 0.8711(2) 0.0501(16) Uani 1 1 d .
C25 C 0.88743(15) -0.0575(6) 0.6763(3) 0.0430(16) Uani 1 1 d .
C26 C 0.52855(17) 0.0322(7) 0.3473(3) 0.0520(19) Uani 1 1 d .
N1 N 0.81458(13) 0.2584(5) 0.4843(2) 0.0451(14) Uani 1 1 d .
C51 C 0.89752(18) 1.0590(7) 0.4133(3) 0.056(2) Uani 1 1 d .
C36 C 0.6721(2) 0.2217(9) 0.2769(4) 0.069(2) Uani 1 1 d .
H36 H 0.6625 0.2655 0.2474 0.083 Uiso 1 1 calc R
C50 C 0.90351(19) 1.1794(8) 0.3991(4) 0.062(2) Uani 1 1 d .
H50 H 0.8935 1.2175 0.3684 0.075 Uiso 1 1 calc R
C16 C 0.9149(2) -0.3172(7) 0.5273(4) 0.062(2) Uani 1 1 d .
H16 H 0.8962 -0.3463 0.5220 0.074 Uiso 1 1 calc R
C11 C 0.8235(2) -0.3322(7) 0.8263(3) 0.058(2) Uani 1 1 d .
H11 H 0.8248 -0.4176 0.8318 0.070 Uiso 1 1 calc R
C24 C 0.89941(16) 0.0524(7) 0.7127(3) 0.0488(18) Uani 1 1 d .
H24A H 0.9095 0.1097 0.6900 0.059 Uiso 1 1 calc R
H24B H 0.8840 0.0968 0.7286 0.059 Uiso 1 1 calc R
C3 C 0.85338(14) 0.1359(6) 0.5633(3) 0.0428(16) Uani 1 1 d .
C21 C 0.93361(17) 0.0799(7) 0.7931(3) 0.0518(19) Uani 1 1 d .
C39 C 0.7009(2) 0.0949(8) 0.3652(4) 0.068(2) Uani 1 1 d .
H39 H 0.7103 0.0520 0.3952 0.081 Uiso 1 1 calc R
C27 C 0.55843(16) 0.0354(6) 0.3257(3) 0.0458(17) Uani 1 1 d .
C17 C 0.93520(19) -0.3462(7) 0.4898(4) 0.061(2) Uani 1 1 d .
H17 H 0.9292 -0.3939 0.4584 0.074 Uiso 1 1 calc R
C31 C 0.59100(17) -0.0230(7) 0.2577(3) 0.0524(19) Uani 1 1 d .
H31 H 0.5947 -0.0660 0.2252 0.063 Uiso 1 1 calc R
C22 C 0.93259(19) 0.2074(7) 0.7883(4) 0.061(2) Uani 1 1 d .
H22 H 0.9214 0.2462 0.7594 0.073 Uiso 1 1 calc R
C47 C 0.96548(17) 1.2474(7) 0.5087(3) 0.0516(19) Uani 1 1 d .
C33 C 0.73765(17) 0.2629(7) 0.3798(3) 0.0505(18) Uani 1 1 d .
C5 C 0.84237(17) 0.2877(7) 0.4907(4) 0.057(2) Uani 1 1 d .
H5 H 0.8488 0.3495 0.4676 0.069 Uiso 1 1 calc R
C6 C 0.86339(17) -0.0150(7) 0.6334(3) 0.0498(18) Uani 1 1 d .
H6A H 0.8571 -0.0837 0.6090 0.060 Uiso 1 1 calc R
H6B H 0.8473 0.0133 0.6528 0.060 Uiso 1 1 calc R
C44 C 0.86280(19) 0.8970(8) 0.3986(4) 0.062(2) Uani 1 1 d .
C23 C 0.94906(18) 0.2755(7) 0.8287(3) 0.056(2) Uani 1 1 d .
H23 H 0.9482 0.3616 0.8258 0.067 Uiso 1 1 calc R
C46 C 0.8301(2) 0.8165(8) 0.4605(4) 0.074(3) Uani 1 1 d .
H46 H 0.8192 0.8283 0.4909 0.089 Uiso 1 1 calc R
C10 C 0.83925(19) -0.2809(7) 0.7868(3) 0.056(2) Uani 1 1 d .
H10 H 0.8507 -0.3302 0.7659 0.067 Uiso 1 1 calc R
C45 C 0.8464(2) 0.9131(8) 0.4420(4) 0.079(3) Uani 1 1 d .
H45 H 0.8459 0.9901 0.4596 0.095 Uiso 1 1 calc R
C53 C 0.93354(19) 1.0659(7) 0.4904(4) 0.061(2) Uani 1 1 d .
H53 H 0.9433 1.0275 0.5214 0.073 Uiso 1 1 calc R
C15 C 0.92419(19) -0.2414(7) 0.5738(3) 0.054(2) Uani 1 1 d .
C32 C 0.56397(17) -0.0313(7) 0.2779(3) 0.0541(19) Uani 1 1 d .
H32 H 0.5499 -0.0809 0.2595 0.065 Uiso 1 1 calc R
C29 C 0.60688(17) 0.1121(8) 0.3345(4) 0.059(2) Uani 1 1 d .
H29 H 0.6212 0.1576 0.3543 0.070 Uiso 1 1 calc R
C28 C 0.57997(19) 0.1061(8) 0.3527(4) 0.060(2) Uani 1 1 d .
H28 H 0.5761 0.1515 0.3844 0.073 Uiso 1 1 calc R
C41 C 0.8301(2) 0.7006(7) 0.4333(4) 0.061(2) Uani 1 1 d .
C49 C 0.92478(17) 1.2431(7) 0.4314(3) 0.056(2) Uani 1 1 d .
H49 H 0.9283 1.3257 0.4229 0.067 Uiso 1 1 calc R
C48 C 0.94099(17) 1.1868(6) 0.4761(3) 0.0498(18) Uani 1 1 d .
C7 C 0.8046(2) -0.1459(7) 0.8480(3) 0.060(2) Uani 1 1 d .
H7 H 0.7926 -0.0984 0.8686 0.072 Uiso 1 1 calc R
C12 C 0.87441(16) -0.1543(6) 0.7122(3) 0.0469(17) Uani 1 1 d .
H12A H 0.8655 -0.2195 0.6887 0.056 Uiso 1 1 calc R
H12B H 0.8889 -0.1911 0.7385 0.056 Uiso 1 1 calc R
C1 C 0.80598(17) 0.1663(6) 0.5178(3) 0.0515(19) Uani 1 1 d .
H1 H 0.7868 0.1436 0.5148 0.062 Uiso 1 1 calc R
C30 C 0.61212(16) 0.0479(7) 0.2852(3) 0.0496(18) Uani 1 1 d .
C18 C 0.91320(18) -0.1102(7) 0.6489(3) 0.0538(19) Uani 1 1 d .
H18A H 0.9228 -0.0442 0.6302 0.065 Uiso 1 1 calc R
H18B H 0.9267 -0.1457 0.6777 0.065 Uiso 1 1 calc R
C20 C 0.9510(2) 0.0280(7) 0.8357(4) 0.064(2) Uani 1 1 d .
H20 H 0.9524 -0.0579 0.8390 0.077 Uiso 1 1 calc R
C43 C 0.8636(2) 0.7846(8) 0.3723(4) 0.065(2) Uani 1 1 d .
H43 H 0.8752 0.7735 0.3429 0.078 Uiso 1 1 calc R
C14 C 0.95297(18) -0.2081(8) 0.5817(3) 0.055(2) Uani 1 1 d .
H14 H 0.9599 -0.1626 0.6131 0.067 Uiso 1 1 calc R
C8 C 0.81960(19) -0.0862(6) 0.8088(4) 0.059(2) Uani 1 1 d .
H8 H 0.8174 -0.0013 0.8029 0.070 Uiso 1 1 calc R
C34 C 0.71110(17) 0.2076(7) 0.3491(4) 0.055(2) Uani 1 1 d .
C42 C 0.84731(19) 0.6878(7) 0.3893(4) 0.060(2) Uani 1 1 d .
H42 H 0.8479 0.6119 0.3708 0.072 Uiso 1 1 calc R
C9 C 0.83794(17) -0.1544(6) 0.7785(3) 0.0494(18) Uani 1 1 d .
C35 C 0.69636(19) 0.2714(8) 0.3047(4) 0.063(2) Uani 1 1 d .
H35 H 0.7030 0.3483 0.2938 0.076 Uiso 1 1 calc R
C40 C 0.8109(2) 0.5985(8) 0.4510(4) 0.067(2) Uani 1 1 d .
C13 C 0.9705(2) -0.2444(9) 0.5419(4) 0.066(2) Uani 1 1 d .
H13 H 0.9896 -0.2212 0.5475 0.080 Uiso 1 1 calc R
C19 C 0.9664(2) 0.1043(7) 0.8740(4) 0.063(2) Uani 1 1 d .
H19 H 0.9777 0.0673 0.9034 0.075 Uiso 1 1 calc R

loop_
_atom_site_aniso_label
_atom_site_aniso_U_11
_atom_site_aniso_U_22
_atom_site_aniso_U_33
_atom_site_aniso_U_23
_atom_site_aniso_U_13
_atom_site_aniso_U_12
Co1 0.0578(7) 0.0494(6) 0.0591(7) 0.0006(5) -0.0012(5) -0.0077(5)
Co2 0.0610(7) 0.0462(5) 0.0596(8) 0.0011(5) -0.0029(5) -0.0044(5)
O8 0.047(3) 0.053(3) 0.056(3) 0.008(2) -0.002(2) -0.010(2)
O12 0.048(3) 0.041(2) 0.064(3) -0.001(2) -0.009(3) -0.004(2)
O5 0.061(4) 0.051(3) 0.083(4) -0.011(3) 0.012(3) -0.009(3)
O2W 0.053(3) 0.056(3) 0.057(3) -0.001(3) 0.007(2) -0.004(2)
O4 0.064(4) 0.043(3) 0.062(4) -0.005(2) -0.017(3) -0.001(2)
O1W 0.059(3) 0.040(2) 0.055(3) -0.002(2) 0.002(2) -0.011(2)
O6 0.073(4) 0.059(3) 0.075(4) -0.014(3) 0.024(3) -0.019(3)
O3 0.064(4) 0.058(3) 0.053(3) -0.019(3) 0.018(3) -0.009(3)
O14 0.073(4) 0.077(4) 0.063(4) 0.008(3) -0.009(3) -0.044(3)
O7 0.072(4) 0.052(3) 0.066(4) 0.004(3) -0.005(3) -0.011(3)
O2 0.066(4) 0.046(3) 0.047(3) 0.010(2) 0.026(3) 0.008(2)
N2 0.053(4) 0.043(3) 0.054(4) -0.001(3) 0.007(3) 0.007(3)
O1 0.048(3) 0.052(3) 0.051(3) 0.009(2) -0.001(2) -0.006(2)
O10 0.059(3) 0.040(2) 0.061(3) -0.009(2) 0.013(3) -0.022(2)
O9 0.046(3) 0.089(4) 0.062(4) -0.031(3) 0.003(3) -0.009(3)
N3 0.055(4) 0.045(3) 0.060(4) -0.007(3) -0.005(3) 0.001(3)
O13 0.066(4) 0.039(2) 0.058(3) 0.004(2) 0.002(3) -0.016(2)
C37 0.050(5) 0.069(5) 0.059(5) -0.022(4) 0.004(4) 0.003(4)
C4 0.041(4) 0.063(4) 0.054(5) 0.008(4) -0.003(3) -0.010(3)
O11 0.172(9) 0.102(5) 0.100(6) -0.051(5) 0.090(6) -0.080(6)
C2 0.043(4) 0.043(3) 0.045(4) 0.002(3) 0.005(3) -0.006(3)
C52 0.070(6) 0.040(4) 0.081(6) 0.010(4) -0.015(5) -0.023(4)
C38 0.066(6) 0.059(5) 0.093(7) 0.000(5) -0.014(5) -0.018(4)
N4 0.061(4) 0.043(3) 0.043(4) -0.001(3) -0.011(3) 0.005(3)
C25 0.045(4) 0.041(3) 0.043(4) 0.000(3) 0.004(3) -0.003(3)
C26 0.054(5) 0.049(4) 0.053(5) 0.001(4) 0.000(4) -0.002(4)
N1 0.043(3) 0.050(3) 0.042(3) -0.001(3) 0.000(3) -0.005(3)
C51 0.059(5) 0.052(4) 0.055(5) 0.001(4) -0.004(4) -0.027(4)
C36 0.065(6) 0.073(5) 0.066(6) -0.010(5) -0.014(5) 0.009(5)
C50 0.061(5) 0.063(5) 0.058(5) 0.016(4) -0.016(4) -0.016(4)
C16 0.065(6) 0.058(4) 0.065(6) -0.015(4) 0.018(4) -0.019(4)
C11 0.082(6) 0.037(3) 0.058(5) -0.001(3) 0.012(4) 0.008(4)
C24 0.049(5) 0.048(4) 0.049(5) -0.003(3) 0.001(3) 0.001(3)
C3 0.028(3) 0.045(3) 0.054(4) -0.001(3) -0.001(3) -0.003(3)
C21 0.057(5) 0.043(4) 0.054(5) -0.011(3) -0.006(4) 0.000(3)
C39 0.068(6) 0.059(5) 0.074(6) 0.001(4) -0.015(5) -0.004(4)
C27 0.043(4) 0.046(3) 0.050(4) 0.001(3) 0.006(3) 0.000(3)
C17 0.064(6) 0.054(4) 0.067(6) -0.017(4) 0.012(4) -0.010(4)
C31 0.049(5) 0.054(4) 0.054(5) -0.019(4) -0.001(4) 0.009(3)
C22 0.063(6) 0.051(4) 0.064(5) 0.006(4) -0.024(4) 0.004(4)
C47 0.056(5) 0.045(4) 0.054(5) 0.001(3) -0.002(4) 0.000(3)
C33 0.053(5) 0.053(4) 0.047(5) -0.013(3) 0.008(4) 0.000(4)
C5 0.049(5) 0.059(4) 0.063(5) 0.012(4) -0.003(4) -0.009(4)
C6 0.054(5) 0.047(4) 0.047(4) 0.003(3) -0.005(3) -0.005(3)
C44 0.063(5) 0.058(5) 0.064(6) 0.008(4) -0.001(4) -0.031(4)
C23 0.070(6) 0.038(3) 0.057(5) -0.002(3) -0.011(4) 0.006(3)
C46 0.090(7) 0.053(5) 0.083(7) -0.023(4) 0.027(5) -0.028(5)
C10 0.076(6) 0.048(4) 0.045(5) -0.003(3) 0.016(4) 0.000(4)
C45 0.106(8) 0.053(5) 0.083(7) -0.017(5) 0.031(6) -0.034(5)
C53 0.076(6) 0.039(4) 0.065(5) 0.009(4) -0.005(4) -0.014(4)
C15 0.070(6) 0.053(4) 0.037(4) -0.002(3) 0.001(4) 0.002(4)
C32 0.044(4) 0.051(4) 0.065(5) -0.015(4) -0.007(4) -0.001(3)
C29 0.046(5) 0.061(4) 0.066(5) -0.017(4) -0.014(4) -0.002(4)
C28 0.064(6) 0.066(5) 0.052(5) -0.012(4) 0.003(4) 0.005(4)
C41 0.071(6) 0.051(4) 0.061(6) -0.009(4) 0.013(4) -0.017(4)
C49 0.056(5) 0.039(3) 0.071(5) 0.010(3) -0.007(4) -0.018(3)
C48 0.055(5) 0.039(3) 0.055(5) 0.003(3) -0.003(4) -0.001(3)
C7 0.082(6) 0.048(4) 0.052(5) -0.006(4) 0.015(4) 0.006(4)
C12 0.052(5) 0.043(3) 0.046(4) -0.003(3) 0.007(3) 0.008(3)
C1 0.046(4) 0.046(4) 0.060(5) -0.003(3) -0.005(4) -0.005(3)
C30 0.043(4) 0.056(4) 0.049(5) -0.014(3) 0.001(3) 0.009(3)
C18 0.062(5) 0.047(4) 0.052(5) -0.007(3) 0.004(4) -0.007(4)
C20 0.082(6) 0.035(3) 0.069(6) 0.006(3) -0.022(5) -0.004(4)
C43 0.074(6) 0.068(5) 0.055(5) -0.013(4) 0.020(4) -0.026(4)
C14 0.057(5) 0.073(5) 0.036(4) -0.012(4) 0.007(4) 0.003(4)
C8 0.079(6) 0.031(3) 0.068(6) 0.007(3) 0.019(4) 0.008(4)
C34 0.047(5) 0.051(4) 0.065(5) -0.010(4) -0.001(4) 0.006(3)
C42 0.067(6) 0.051(4) 0.062(6) -0.010(4) 0.015(4) -0.014(4)
C9 0.061(5) 0.045(4) 0.042(4) -0.002(3) 0.006(4) 0.006(3)
C35 0.060(6) 0.067(5) 0.060(5) 0.000(4) -0.005(4) -0.004(4)
C40 0.081(7) 0.051(4) 0.069(6) -0.006(4) 0.008(5) -0.024(4)
C13 0.061(6) 0.077(6) 0.059(6) -0.010(5) -0.008(4) -0.001(4)
C19 0.076(6) 0.050(4) 0.059(5) 0.006(4) -0.018(4) -0.004(4)

loop_
_atom_type_symbol
_atom_type_description
_atom_type_scat_dispersion_real
_atom_type_scat_dispersion_imag
_atom_type_scat_source
C C 0.0033 0.0016 'International Tables Vol C Tables 4.2.6.8 and 6.1.1.4'
H H 0.0000 0.0000 'International Tables Vol C Tables 4.2.6.8 and 6.1.1.4'
O O 0.0106 0.0060 'International Tables Vol C Tables 4.2.6.8 and 6.1.1.4'
Co Co 0.3494 0.9721 'International Tables Vol C Tables 4.2.6.8 and 6.1.1.4'
N N 0.0061 0.0033 'International Tables Vol C Tables 4.2.6.8 and 6.1.1.4'

loop_
_geom_angle_atom_site_label_1
_geom_angle_atom_site_label_2
_geom_angle_atom_site_label_3
_geom_angle
_geom_angle_site_symmetry_1
_geom_angle_site_symmetry_3
O8 Co1 O7 59.9(2) . .
O2W Co1 O8 88.1(2) . .
O2W Co1 O7 90.9(2) . .
O2W Co1 N2 178.3(2) . 6
O2W Co1 N1 93.0(2) . .
N2 Co1 O8 91.7(2) 6 .
N2 Co1 O7 87.5(3) 6 .
N2 Co1 N1 88.7(3) 6 .
O10 Co1 O8 166.6(2) . .
O10 Co1 O2W 90.8(2) . .
O10 Co1 O7 106.8(2) . .
O10 Co1 N2 89.0(2) . 6
O10 Co1 N1 95.3(2) . .
N1 Co1 O8 98.1(2) . .
N1 Co1 O7 157.5(2) . .
O12 Co2 N3 95.2(2) 7_666 3_455
O12 Co2 O13 59.01(18) 7_666 7_666
O12 Co2 N4 94.4(2) 7_666 8_455
O5 Co2 O12 84.5(2) . 7_666
O5 Co2 O1W 89.0(2) . .
O5 Co2 N3 171.7(2) . 3_455
O5 Co2 O13 83.6(3) . 7_666
O5 Co2 N4 95.2(3) . 8_455
O1W Co2 O12 169.2(2) . 7_666
O1W Co2 N3 90.0(2) . 3_455
O1W Co2 O13 111.76(19) . 7_666
O1W Co2 N4 94.7(2) . 8_455
N3 Co2 O13 89.1(2) 3_455 7_666
N4 Co2 N3 93.0(3) 8_455 3_455
N4 Co2 O13 153.4(2) 8_455 7_666
C33 O8 Co1 90.1(4) . .
C47 O12 Co2 95.7(4) . 7_666
C26 O5 Co2 134.0(5) . .
C21 O4 C24 118.2(5) . .
C15 O3 C18 113.6(6) . .
C44 O14 C51 118.4(6) . .
C33 O7 Co1 90.2(5) . .
C9 O2 C12 119.9(5) . .
C11 N2 Co1 123.3(5) . 6_556
C7 N2 Co1 121.1(6) . 6_556
C7 N2 C11 115.4(7) . .
C3 O1 C6 113.4(6) . .
C40 O10 Co1 128.9(5) . .
C37 O9 C30 118.7(6) . .
C17 N3 Co2 124.1(5) . 3_545
C17 N3 C13 115.2(8) . .
C13 N3 Co2 120.2(6) . 3_545
C47 O13 Co2 86.3(4) . 7_666
O9 C37 C36 118.4(8) . .
C38 C37 O9 122.5(8) . .
C38 C37 C36 118.9(8) . .
C3 C4 C5 118.5(7) . .
C3 C2 C1 120.9(7) . .
C53 C52 C51 119.3(7) . .
C37 C38 C39 120.6(8) . .
C23 N4 Co2 124.8(5) . 8_556
C23 N4 C19 115.2(6) . .
C19 N4 Co2 120.1(5) . 8_556
C6 C25 C24 111.0(6) . .
C6 C25 C18 113.2(6) . .
C12 C25 C24 111.0(6) . .
C12 C25 C6 105.8(6) . .
C12 C25 C18 111.0(6) . .
C18 C25 C24 105.0(6) . .
O5 C26 C27 114.3(6) . .
O6 C26 O5 124.7(8) . .
O6 C26 C27 121.1(7) . .
C5 N1 Co1 123.5(5) . .
C5 N1 C1 116.3(6) . .
C1 N1 Co1 120.2(5) . .
C52 C51 O14 122.5(7) . .
C50 C51 O14 116.2(7) . .
C50 C51 C52 121.2(7) . .
C35 C36 C37 120.7(8) . .
C51 C50 C49 118.8(7) . .
C15 C16 C17 116.5(8) . .
N2 C11 C10 124.3(7) . .
O4 C24 C25 106.8(6) . .
O1 C3 C4 115.9(6) . .
O1 C3 C2 127.0(6) . .
C2 C3 C4 117.1(6) . .
O4 C21 C22 124.2(7) . .
O4 C21 C20 116.8(6) . .
C22 C21 C20 118.9(7) . .
C34 C39 C38 120.1(8) . .
C32 C27 C26 120.1(7) . .
C28 C27 C26 120.9(7) . .
C28 C27 C32 119.0(7) . .
N3 C17 C16 125.5(8) . .
C30 C31 C32 120.9(7) . .
C21 C22 C23 117.1(7) . .
O12 C47 C48 120.3(6) . .
O13 C47 O12 118.7(7) . .
O13 C47 C48 120.9(7) . .
O8 C33 C34 120.5(7) . .
O7 C33 O8 119.7(7) . .
O7 C33 C34 119.6(7) . .
N1 C5 C4 125.0(7) . .
O1 C6 C25 109.0(6) . .
C45 C44 O14 120.6(8) . .
C45 C44 C43 120.2(8) . .
C43 C44 O14 119.0(8) . .
N4 C23 C22 125.8(7) . .
C45 C46 C41 120.0(9) . .
C11 C10 C9 118.7(8) . .
C44 C45 C46 120.9(8) . .
C52 C53 C48 121.3(7) . .
O3 C15 C16 116.1(8) . .
O3 C15 C14 124.9(7) . .
C14 C15 C16 119.1(8) . .
C27 C32 C31 119.1(7) . .
C28 C29 C30 118.2(7) . .
C27 C28 C29 122.6(8) . .
C46 C41 C40 119.8(8) . .
C42 C41 C46 117.3(8) . .
C42 C41 C40 122.8(8) . .
C48 C49 C50 121.9(7) . .
C53 C48 C47 118.9(7) . .
C49 C48 C47 123.8(6) . .
C49 C48 C53 117.3(7) . .
N2 C7 C8 124.2(8) . .
O2 C12 C25 106.4(5) . .
N1 C1 C2 122.2(7) . .
C31 C30 O9 117.5(7) . .
C31 C30 C29 120.1(7) . .
C29 C30 O9 122.4(7) . .
O3 C18 C25 109.5(6) . .
C19 C20 C21 119.4(7) . .
C42 C43 C44 120.1(8) . .
C13 C14 C15 118.0(8) . .
C7 C8 C9 119.0(7) . .
C39 C34 C33 120.5(7) . .
C39 C34 C35 119.0(8) . .
C35 C34 C33 120.5(7) . .
C43 C42 C41 121.5(8) . .
O2 C9 C10 125.0(7) . .
O2 C9 C8 116.8(6) . .
C8 C9 C10 118.2(7) . .
C34 C35 C36 120.7(9) . .
O10 C40 C41 115.6(8) . .
O11 C40 O10 125.5(8) . .
O11 C40 C41 118.9(7) . .
C14 C13 N3 125.6(9) . .
N4 C19 C20 123.6(7) . .

loop_
_geom_bond_atom_site_label_1
_geom_bond_atom_site_label_2
_geom_bond_distance
_geom_bond_site_symmetry_2
Co1 O8 2.192(5) .
Co1 O2W 2.132(6) .
Co1 O7 2.203(6) .
Co1 N2 2.142(7) 6
Co1 O10 2.051(5) .
Co1 N1 2.137(6) .
Co2 O12 2.103(5) 7_666
Co2 O5 2.054(6) .
Co2 O1W 2.089(5) .
Co2 N3 2.160(8) 3_455
Co2 O13 2.309(6) 7_666
Co2 N4 2.110(6) 8_455
O8 C33 1.280(9) .
O12 Co2 2.103(5) 7_666
O12 C47 1.269(9) .
O5 C26 1.287(9) .
O4 C24 1.446(9) .
O4 C21 1.361(8) .
O6 C26 1.240(9) .
O3 C15 1.372(10) .
O3 C18 1.459(8) .
O14 C51 1.391(9) .
O14 C44 1.397(9) .
O7 C33 1.258(9) .
O2 C12 1.449(9) .
O2 C9 1.353(9) .
N2 Co1 2.142(7) 6_556
N2 C11 1.361(10) .
N2 C7 1.326(9) .
O1 C3 1.352(8) .
O1 C6 1.455(9) .
O10 C40 1.266(9) .
O9 C37 1.396(9) .
O9 C30 1.408(9) .
N3 Co2 2.160(8) 3_545
N3 C17 1.338(10) .
N3 C13 1.350(10) .
O13 Co2 2.310(6) 7_666
O13 C47 1.266(9) .
C37 C38 1.370(12) .
C37 C36 1.391(13) .
C4 C3 1.407(10) .
C4 C5 1.387(10) .
O11 C40 1.248(11) .
C2 C3 1.375(9) .
C2 C1 1.402(10) .
C52 C51 1.379(11) .
C52 C53 1.389(11) .
C38 C39 1.414(11) .
N4 Co2 2.110(6) 8_556
N4 C23 1.330(9) .
N4 C19 1.339(10) .
C25 C24 1.544(9) .
C25 C6 1.528(10) .
C25 C12 1.510(10) .
C25 C18 1.532(11) .
C26 C27 1.536(11) .
N1 C5 1.340(10) .
N1 C1 1.355(9) .
C51 C50 1.376(11) .
C36 C35 1.377(12) .
C50 C49 1.390(10) .
C16 C17 1.398(12) .
C16 C15 1.413(11) .
C11 C10 1.362(12) .
C21 C22 1.379(11) .
C21 C20 1.365(10) .
C39 C34 1.371(12) .
C27 C32 1.389(11) .
C27 C28 1.380(11) .
C31 C32 1.399(11) .
C31 C30 1.373(10) .
C22 C23 1.390(10) .
C47 C48 1.483(10) .
C33 C34 1.513(11) .
C44 C45 1.352(13) .
C44 C43 1.365(12) .
C46 C45 1.384(12) .
C46 C41 1.406(11) .
C10 C9 1.377(10) .
C53 C48 1.397(10) .
C15 C14 1.397(11) .
C29 C28 1.373(12) .
C29 C30 1.401(11) .
C41 C42 1.383(12) .
C41 C40 1.505(11) .
C49 C48 1.394(10) .
C7 C8 1.375(12) .
C20 C19 1.385(10) .
C43 C42 1.375(11) .
C14 C13 1.366(12) .
C8 C9 1.382(11) .
C34 C35 1.394(11) .
